data_2226893
loop_
_publ_author_name
'Rajesh, K.'
'Vijayakumar, V.'
'Sarveswari, S.'
'Narasimhamurthy, T.'
'Tiekink, Edward R. T.'

_publ_section_title
;
 1-{3-[(4-Oxopiperidin-1-yl)carbonyl]benzoyl}piperidin-4-one
;
_journal_coeditor_code HB5532
_journal_issue 8
_journal_name_full 'Acta Crystallographica Section E'
_journal_page_first o1988
_journal_paper_doi 10.1107/S1600536810026681
_journal_volume 66
_journal_year 2010
_chemical_formula_iupac 'C18 H20 N2 O4'
_chemical_formula_moiety 'C18 H20 N2 O4'
_chemical_formula_sum 'C18 H20 N2 O4'
_chemical_formula_weight 328.36
_chemical_name_systematic
;
1-{3-[(4-Oxopiperidin-1-yl)carbonyl]benzoyl}piperidin-4-one
;
_space_group_IT_number 2
_symmetry_cell_setting triclinic
_symmetry_space_group_name_Hall '-P 1'
_symmetry_space_group_name_H-M 'P -1'
_atom_sites_solution_hydrogens geom
_atom_sites_solution_primary direct
_atom_sites_solution_secondary difmap
_audit_creation_method SHELXL-97
_cell_angle_alpha 101.500(5)
_cell_angle_beta 92.279(5)
_cell_angle_gamma 90.009(5)
_cell_formula_units_Z 4
_cell_length_a 10.777(5)
_cell_length_b 11.244(5)
_cell_length_c 13.665(5)
_cell_measurement_reflns_used 5023
_cell_measurement_temperature 293(2)
_cell_measurement_theta_max 23.5
_cell_measurement_theta_min 1.2
_cell_volume 1621.3(12)
_computing_cell_refinement 'SAINT (Bruker, 2001)'
_computing_data_collection 'SMART (Bruker, 2001)'
_computing_data_reduction 'SAINT (Bruker, 2001)'
_computing_molecular_graphics 'ORTEP-3 (Farrugia, 1997)'
_computing_publication_material 'publCIF (Westrip, 2010)'
_computing_structure_refinement 'SHELXL97 (Sheldrick, 2008) and PLATON (Spek, 2009)'
_computing_structure_solution 'SHELXS97 (Sheldrick, 2008)'
_diffrn_ambient_temperature 293(2)
_diffrn_measured_fraction_theta_full 0.999
_diffrn_measured_fraction_theta_max 0.999
_diffrn_measurement_device_type 'Bruker SMART APEX CCD'
_diffrn_measurement_method '\w scans'
_diffrn_radiation_monochromator graphite
_diffrn_radiation_source 'fine-focus sealed tube'
_diffrn_radiation_type MoK\a
_diffrn_radiation_wavelength 0.71073
_diffrn_reflns_av_R_equivalents 0.060
_diffrn_reflns_av_sigmaI/netI 0.047
_diffrn_reflns_limit_h_max 13
_diffrn_reflns_limit_h_min -13
_diffrn_reflns_limit_k_max 14
_diffrn_reflns_limit_k_min -14
_diffrn_reflns_limit_l_max 17
_diffrn_reflns_limit_l_min -17
_diffrn_reflns_number 33080
_diffrn_reflns_theta_full 26.5
_diffrn_reflns_theta_max 26.5
_diffrn_reflns_theta_min 2.4
_exptl_absorpt_coefficient_mu 0.096
_exptl_absorpt_correction_type none
_exptl_crystal_colour colourless
_exptl_crystal_density_diffrn 1.345
_exptl_crystal_density_method 'not measured'
_exptl_crystal_description block
_exptl_crystal_F_000 696
_exptl_crystal_size_max 0.27
_exptl_crystal_size_mid 0.21
_exptl_crystal_size_min 0.16
_refine_diff_density_max 0.32
_refine_diff_density_min -0.32
_refine_ls_extinction_method none
_refine_ls_goodness_of_fit_ref 1.05
_refine_ls_hydrogen_treatment constr
_refine_ls_matrix_type full
_refine_ls_number_parameters 451
_refine_ls_number_reflns 6729
_refine_ls_number_restraints 12
_refine_ls_restrained_S_all 1.07
_refine_ls_R_factor_all 0.0941
_refine_ls_R_factor_gt 0.0537
_refine_ls_shift/su_max 0.001
_refine_ls_shift/su_max_lt 0.000
_refine_ls_shift/su_mean 0.000
_refine_ls_structure_factor_coef Fsqd
_refine_ls_weighting_details 'calc w=1/[\s^2^(Fo^2^)+(0.0747P)^2^+0.149P] where P=(Fo^2^+2Fc^2^)/3'
_refine_ls_weighting_scheme calc
_refine_ls_wR_factor_gt 0.1417
_refine_ls_wR_factor_ref 0.1566
_reflns_number_gt 4023
_reflns_number_total 6729
_reflns_threshold_expression I>2\s(I)
_cod_data_source_file hb5532.cif
_cod_data_source_block I
_cod_database_code 2226893
_cod_database_fobs_code 2226893

loop_
_symmetry_equiv_pos_as_xyz
'x, y, z'
'-x, -y, -z'

loop_
_atom_site_type_symbol
_atom_site_label
_atom_site_fract_x
_atom_site_fract_y
_atom_site_fract_z
_atom_site_U_iso_or_equiv
_atom_site_adp_type
_atom_site_calc_flag
_atom_site_refinement_flags
_atom_site_occupancy
_atom_site_disorder_assembly
_atom_site_disorder_group
O O1 0.0517(2) 0.05185(19) 0.37691(15) 0.0823(6) Uani d . 1 . .
O O2 0.15121(18) 0.57298(16) 0.53412(13) 0.0638(5) Uani d . 1 . .
O O3 -0.17857(18) 0.34740(19) 0.82228(18) 0.0876(7) Uani d . 1 . .
O O4 -0.55985(18) 0.7338(2) 0.87389(15) 0.0817(6) Uani d . 1 . .
N N1 0.17700(18) 0.37391(18) 0.53706(13) 0.0467(5) Uani d . 1 . .
N N2 -0.25096(19) 0.53525(19) 0.86990(16) 0.0571(6) Uani d . 1 . .
C C1 0.2050(2) 0.3415(2) 0.43153(17) 0.0558(7) Uani d . 1 . .
H H1A 0.2861 0.3040 0.4247 0.067 Uiso calc R 1 . .
H H1B 0.2069 0.4141 0.4034 0.067 Uiso calc R 1 . .
C C2 0.1071(3) 0.2538(2) 0.37500(18) 0.0587(7) Uani d . 1 . .
H H2A 0.0317 0.2985 0.3668 0.070 Uiso calc R 1 . .
H H2B 0.1360 0.2207 0.3089 0.070 Uiso calc R 1 . .
C C3 0.0769(2) 0.1518(2) 0.4244(2) 0.0539(6) Uani d . 1 . .
C C4 0.0729(3) 0.1818(2) 0.53700(18) 0.0604(7) Uani d . 1 . .
H H4A -0.0073 0.2165 0.5557 0.072 Uiso calc R 1 . .
H H4B 0.0813 0.1076 0.5626 0.072 Uiso calc R 1 . .
C C5 0.1739(2) 0.2699(2) 0.58474(18) 0.0524(6) Uani d . 1 . .
H H5A 0.1592 0.2969 0.6552 0.063 Uiso calc R 1 . .
H H5B 0.2536 0.2295 0.5789 0.063 Uiso calc R 1 . .
C C6 0.1487(2) 0.4878(2) 0.57888(17) 0.0441(6) Uani d . 1 . .
C C7 0.1117(2) 0.5125(2) 0.68628(16) 0.0403(5) Uani d . 1 . .
C C8 -0.0031(2) 0.4751(2) 0.71243(16) 0.0421(5) Uani d . 1 . .
H H8 -0.0558 0.4292 0.6637 0.050 Uiso calc R 1 . .
C C9 -0.0401(2) 0.5051(2) 0.80980(16) 0.0408(5) Uani d . 1 . .
C C10 0.0404(2) 0.5695(2) 0.88251(17) 0.0465(6) Uani d . 1 . .
H H10 0.0166 0.5893 0.9484 0.056 Uiso calc R 1 . .
C C11 0.1561(2) 0.6045(2) 0.85785(18) 0.0485(6) Uani d . 1 . .
H H11 0.2106 0.6462 0.9074 0.058 Uiso calc R 1 . .
C C12 0.1907(2) 0.5776(2) 0.75993(17) 0.0452(6) Uani d . 1 . .
H H12 0.2677 0.6035 0.7433 0.054 Uiso calc R 1 . .
C C13 -0.1622(2) 0.4571(2) 0.83514(17) 0.0469(6) Uani d . 1 . .
C C14 -0.2436(2) 0.6670(2) 0.8809(2) 0.0612(7) Uani d . 1 . .
H H14A -0.1656 0.6890 0.8559 0.073 Uiso calc R 1 . .
H H14B -0.2453 0.7046 0.9512 0.073 Uiso calc R 1 . .
C C15 -0.3504(2) 0.7144(3) 0.8245(2) 0.0665(8) Uani d . 1 . .
H H15A -0.3500 0.8024 0.8411 0.080 Uiso calc R 1 . .
H H15B -0.3393 0.6898 0.7533 0.080 Uiso calc R 1 . .
C C16 -0.4735(2) 0.6676(3) 0.84948(19) 0.0586(7) Uani d . 1 . .
C C17 -0.4781(2) 0.5332(3) 0.8422(2) 0.0632(7) Uani d . 1 . .
H H17A -0.4755 0.4926 0.7726 0.076 Uiso calc R 1 . .
H H17B -0.5554 0.5108 0.8681 0.076 Uiso calc R 1 . .
C C18 -0.3685(2) 0.4922(3) 0.9015(2) 0.0671(8) Uani d . 1 . .
H H18A -0.3772 0.5240 0.9722 0.081 Uiso calc R 1 . .
H H18B -0.3681 0.4043 0.8910 0.081 Uiso calc R 1 . .
O O5 0.5437(2) 0.38661(19) 0.38183(15) 0.0794(6) Uani d . 1 . .
O O6 0.64560(18) -0.05160(16) 0.54295(13) 0.0646(5) Uani d . 1 . .
O O7 0.2983(2) 0.31306(19) 0.8416(2) 0.1035(8) Uani d . 1 A .
O O8 -0.08234(17) -0.06160(18) 0.88350(15) 0.0737(6) Uani d . 1 . .
N N3 0.67154(18) 0.14907(18) 0.54821(13) 0.0481(5) Uani d . 1 . .
C C19 0.7071(3) 0.1321(3) 0.44466(18) 0.0589(7) Uani d . 1 . .
H H19A 0.7131 0.0461 0.4167 0.071 Uiso calc R 1 . .
H H19B 0.7880 0.1689 0.4420 0.071 Uiso calc R 1 . .
C C20 0.6126(3) 0.1891(2) 0.38345(18) 0.0578(7) Uani d . 1 . .
H H20A 0.6475 0.1930 0.3198 0.069 Uiso calc R 1 . .
H H20B 0.5399 0.1367 0.3699 0.069 Uiso calc R 1 . .
C C21 0.5730(2) 0.3124(2) 0.43124(18) 0.0510(6) Uani d . 1 . .
C C22 0.5636(3) 0.3373(2) 0.54298(18) 0.0599(7) Uani d . 1 . .
H H22A 0.4829 0.3101 0.5591 0.072 Uiso calc R 1 . .
H H22B 0.5693 0.4242 0.5681 0.072 Uiso calc R 1 . .
C C23 0.6631(2) 0.2758(2) 0.59541(18) 0.0539(6) Uani d . 1 . .
H H23A 0.7424 0.3157 0.5930 0.065 Uiso calc R 1 . .
H H23B 0.6438 0.2826 0.6650 0.065 Uiso calc R 1 . .
C C24 0.6393(2) 0.0544(2) 0.58790(17) 0.0446(6) Uani d . 1 . .
C C25 0.5937(2) 0.0812(2) 0.69292(16) 0.0402(5) Uani d . 1 . .
C C26 0.4768(2) 0.1274(2) 0.71318(16) 0.0413(5) Uani d . 1 . .
H H26 0.4265 0.1460 0.6615 0.050 Uiso calc R 1 . .
C C27 0.4329(2) 0.1466(2) 0.80919(16) 0.0419(5) Uani d . 1 A .
C C28 0.5098(3) 0.1197(3) 0.88504(18) 0.0594(7) Uani d . 1 . .
H H28 0.4825 0.1326 0.9500 0.071 Uiso calc R 1 . .
C C29 0.6268(3) 0.0741(3) 0.86509(19) 0.0660(8) Uani d . 1 . .
H H29 0.6780 0.0568 0.9167 0.079 Uiso calc R 1 . .
C C30 0.6685(2) 0.0539(2) 0.76915(19) 0.0545(6) Uani d . 1 . .
H H30 0.7470 0.0219 0.7560 0.065 Uiso calc R 1 . .
C C31 0.3084(2) 0.2047(2) 0.82956(16) 0.0462(6) Uani d . 1 . .
N N4 0.2093(2) 0.13604(18) 0.8326(2) 0.0849(9) Uani d PD 0.651(5) A 1
C C32 0.2036(4) 0.0042(3) 0.7921(3) 0.0601(13) Uani d PD 0.651(5) A 1
H H32A 0.2866 -0.0286 0.7838 0.072 Uiso calc PR 0.651(5) A 1
H H32B 0.1590 -0.0125 0.7278 0.072 Uiso calc PR 0.651(5) A 1
C C33 0.1364(4) -0.0516(4) 0.8672(5) 0.0654(15) Uani d PD 0.651(5) A 1
H H33A 0.1330 -0.1392 0.8461 0.078 Uiso calc PR 0.651(5) A 1
H H33B 0.1795 -0.0318 0.9322 0.078 Uiso calc PR 0.651(5) A 1
C C34 0.0071(2) -0.0008(2) 0.8733(3) 0.0783(9) Uani d PD 0.651(5) A 1
C C35 0.0043(3) 0.1382(3) 0.9018(3) 0.0468(10) Uani d PD 0.651(5) A 1
H H35A -0.0805 0.1664 0.8990 0.056 Uiso calc PR 0.651(5) A 1
H H35B 0.0385 0.1654 0.9693 0.056 Uiso calc PR 0.651(5) A 1
C C36 0.0810(3) 0.1890(3) 0.8286(4) 0.0525(11) Uani d PD 0.651(5) A 1
H H36A 0.0439 0.1667 0.7616 0.063 Uiso calc PR 0.651(5) A 1
H H36B 0.0852 0.2769 0.8471 0.063 Uiso calc PR 0.651(5) A 1
N N4' 0.2093(2) 0.13604(18) 0.8326(2) 0.0849(9) Uani d P 0.349(5) A 2
C C32' 0.2315(6) 0.0198(5) 0.8719(6) 0.051(2) Uiso d PD 0.349(5) A 2
H H32C 0.2297 0.0347 0.9442 0.061 Uiso calc PR 0.349(5) A 2
H H32D 0.3102 -0.0165 0.8511 0.061 Uiso calc PR 0.349(5) A 2
C C33' 0.1227(5) -0.0600(9) 0.8235(7) 0.059(3) Uiso d PD 0.349(5) A 2
H H33C 0.1322 -0.1420 0.8350 0.071 Uiso calc PR 0.349(5) A 2
H H33D 0.1171 -0.0629 0.7520 0.071 Uiso calc PR 0.349(5) A 2
C C34' 0.0071(2) -0.0008(2) 0.8733(3) 0.0783(9) Uani d P 0.349(5) A 2
C C35' -0.0040(7) 0.1174(5) 0.8348(6) 0.061(2) Uiso d PD 0.349(5) A 2
H H35C 0.0037 0.1031 0.7630 0.073 Uiso calc PR 0.349(5) A 2
H H35D -0.0827 0.1566 0.8517 0.073 Uiso calc PR 0.349(5) A 2
C C36' 0.1034(5) 0.1925(7) 0.8885(6) 0.059(3) Uiso d PD 0.349(5) A 2
H H36C 0.0953 0.2772 0.8841 0.071 Uiso calc PR 0.349(5) A 2
H H36D 0.1109 0.1861 0.9582 0.071 Uiso calc PR 0.349(5) A 2

loop_
_atom_site_aniso_label
_atom_site_aniso_U_11
_atom_site_aniso_U_22
_atom_site_aniso_U_33
_atom_site_aniso_U_12
_atom_site_aniso_U_13
_atom_site_aniso_U_23
O1 0.1075(17) 0.0681(14) 0.0680(13) -0.0254(12) 0.0079(12) 0.0048(11)
O2 0.0859(14) 0.0568(11) 0.0543(11) -0.0098(10) 0.0125(10) 0.0228(9)
O3 0.0683(13) 0.0556(13) 0.144(2) -0.0076(10) 0.0246(13) 0.0285(12)
O4 0.0487(11) 0.0999(16) 0.0840(15) 0.0016(11) 0.0113(10) -0.0130(12)
N1 0.0523(12) 0.0520(13) 0.0373(11) 0.0008(9) 0.0084(9) 0.0115(9)
N2 0.0468(12) 0.0563(14) 0.0728(15) -0.0048(10) 0.0209(11) 0.0207(11)
C1 0.0608(16) 0.0644(17) 0.0439(14) -0.0018(13) 0.0158(12) 0.0121(12)
C2 0.0723(18) 0.0638(17) 0.0410(14) 0.0021(14) 0.0075(13) 0.0116(12)
C3 0.0506(15) 0.0531(16) 0.0587(16) 0.0003(12) 0.0070(12) 0.0119(13)
C4 0.0790(19) 0.0534(16) 0.0534(16) 0.0028(14) 0.0176(14) 0.0190(12)
C5 0.0588(15) 0.0574(16) 0.0448(14) 0.0175(13) 0.0092(12) 0.0181(12)
C6 0.0375(12) 0.0536(15) 0.0437(13) -0.0081(11) 0.0028(10) 0.0157(12)
C7 0.0413(12) 0.0415(13) 0.0405(13) -0.0006(10) 0.0021(10) 0.0135(10)
C8 0.0400(12) 0.0466(13) 0.0400(13) -0.0044(10) -0.0014(10) 0.0101(10)
C9 0.0385(12) 0.0412(13) 0.0444(13) 0.0025(10) 0.0023(10) 0.0128(10)
C10 0.0505(14) 0.0484(14) 0.0411(13) 0.0033(11) 0.0055(11) 0.0090(11)
C11 0.0443(14) 0.0492(14) 0.0492(15) -0.0035(11) -0.0048(11) 0.0044(11)
C12 0.0364(12) 0.0477(14) 0.0530(15) -0.0025(10) 0.0016(11) 0.0136(11)
C13 0.0472(14) 0.0481(15) 0.0490(14) -0.0042(12) 0.0058(11) 0.0173(11)
C14 0.0492(15) 0.0595(17) 0.0718(18) -0.0083(13) 0.0164(13) 0.0027(13)
C15 0.0512(16) 0.0593(17) 0.091(2) -0.0015(13) 0.0156(15) 0.0179(15)
C16 0.0463(15) 0.076(2) 0.0489(15) -0.0043(14) 0.0039(12) 0.0019(13)
C17 0.0489(15) 0.081(2) 0.0613(17) -0.0182(14) 0.0103(13) 0.0177(14)
C18 0.0530(16) 0.082(2) 0.0747(19) -0.0085(14) 0.0232(14) 0.0314(16)
O5 0.1040(16) 0.0772(14) 0.0626(12) 0.0314(12) 0.0150(11) 0.0252(11)
O6 0.0862(14) 0.0492(11) 0.0583(11) 0.0143(9) 0.0210(10) 0.0069(9)
O7 0.0663(14) 0.0498(13) 0.199(3) 0.0023(10) 0.0305(15) 0.0313(14)
O8 0.0566(12) 0.0771(14) 0.0938(15) -0.0121(10) 0.0025(10) 0.0324(11)
N3 0.0531(12) 0.0516(12) 0.0400(11) 0.0026(9) 0.0106(9) 0.0086(9)
C19 0.0681(17) 0.0643(17) 0.0466(15) 0.0132(14) 0.0225(13) 0.0127(12)
C20 0.0815(19) 0.0520(16) 0.0411(14) 0.0001(14) 0.0112(13) 0.0102(11)
C21 0.0489(14) 0.0557(16) 0.0509(15) 0.0004(12) 0.0082(12) 0.0155(12)
C22 0.0818(19) 0.0497(15) 0.0492(15) 0.0076(14) 0.0195(14) 0.0089(12)
C23 0.0640(16) 0.0520(15) 0.0448(14) -0.0178(13) 0.0076(12) 0.0062(11)
C24 0.0390(12) 0.0508(15) 0.0448(14) 0.0072(11) 0.0037(10) 0.0106(12)
C25 0.0404(12) 0.0403(13) 0.0404(13) -0.0025(10) 0.0002(10) 0.0096(10)
C26 0.0426(13) 0.0470(13) 0.0351(12) 0.0016(10) -0.0016(10) 0.0106(10)
C27 0.0459(13) 0.0430(13) 0.0365(13) -0.0039(10) 0.0032(10) 0.0070(10)
C28 0.0635(17) 0.0771(19) 0.0380(14) 0.0008(14) 0.0033(12) 0.0123(12)
C29 0.0628(18) 0.092(2) 0.0453(16) 0.0058(16) -0.0132(13) 0.0218(14)
C30 0.0454(14) 0.0657(17) 0.0528(16) 0.0063(12) -0.0035(12) 0.0141(12)
C31 0.0534(15) 0.0453(15) 0.0393(13) -0.0015(12) 0.0091(11) 0.0056(10)
N4 0.0552(14) 0.0385(13) 0.161(3) 0.0060(10) 0.0509(16) 0.0108(14)
C32 0.047(2) 0.053(3) 0.072(3) -0.0023(18) 0.016(2) -0.010(2)
C33 0.063(3) 0.047(3) 0.092(4) 0.005(2) 0.003(3) 0.027(3)
C34 0.0522(17) 0.067(2) 0.126(3) 0.0006(15) 0.0085(17) 0.0418(19)
C35 0.042(2) 0.054(2) 0.045(2) 0.0069(17) 0.0108(17) 0.0095(17)
C36 0.051(2) 0.048(2) 0.064(3) 0.0118(18) 0.016(2) 0.022(2)
N4' 0.0552(14) 0.0385(13) 0.161(3) 0.0060(10) 0.0509(16) 0.0108(14)
C34' 0.0522(17) 0.067(2) 0.126(3) 0.0006(15) 0.0085(17) 0.0418(19)

loop_
_atom_type_symbol
_atom_type_description
_atom_type_scat_dispersion_real
_atom_type_scat_dispersion_imag
_atom_type_scat_source
C C 0.0033 0.0016 'International Tables Vol C Tables 4.2.6.8 and 6.1.1.4'
H H 0.0000 0.0000 'International Tables Vol C Tables 4.2.6.8 and 6.1.1.4'
N N 0.0061 0.0033 'International Tables Vol C Tables 4.2.6.8 and 6.1.1.4'
O O 0.0106 0.0060 'International Tables Vol C Tables 4.2.6.8 and 6.1.1.4'

loop_
_geom_angle_atom_site_label_1
_geom_angle_atom_site_label_2
_geom_angle_atom_site_label_3
_geom_angle_site_symmetry_1
_geom_angle_site_symmetry_3
_geom_angle
_geom_angle_publ_flag
C6 N1 C5 . . 126.11(19) ?
C6 N1 C1 . . 120.8(2) ?
C5 N1 C1 . . 112.87(19) ?
C13 N2 C14 . . 125.6(2) ?
C13 N2 C18 . . 120.7(2) ?
C14 N2 C18 . . 113.6(2) ?
N1 C1 C2 . . 110.16(19) ?
N1 C1 H1A . . 109.6 ?
C2 C1 H1A . . 109.6 ?
N1 C1 H1B . . 109.6 ?
C2 C1 H1B . . 109.6 ?
H1A C1 H1B . . 108.1 ?
C3 C2 C1 . . 114.2(2) ?
C3 C2 H2A . . 108.7 ?
C1 C2 H2A . . 108.7 ?
C3 C2 H2B . . 108.7 ?
C1 C2 H2B . . 108.7 ?
H2A C2 H2B . . 107.6 ?
O1 C3 C2 . . 121.7(2) ?
O1 C3 C4 . . 122.0(2) ?
C2 C3 C4 . . 116.3(2) ?
C5 C4 C3 . . 112.7(2) ?
C5 C4 H4A . . 109.1 ?
C3 C4 H4A . . 109.1 ?
C5 C4 H4B . . 109.1 ?
C3 C4 H4B . . 109.1 ?
H4A C4 H4B . . 107.8 ?
N1 C5 C4 . . 110.7(2) ?
N1 C5 H5A . . 109.5 ?
C4 C5 H5A . . 109.5 ?
N1 C5 H5B . . 109.5 ?
C4 C5 H5B . . 109.5 ?
H5A C5 H5B . . 108.1 ?
O2 C6 N1 . . 123.4(2) ?
O2 C6 C7 . . 118.9(2) ?
N1 C6 C7 . . 117.74(19) ?
C12 C7 C8 . . 119.0(2) ?
C12 C7 C6 . . 119.9(2) ?
C8 C7 C6 . . 121.05(19) ?
C9 C8 C7 . . 120.9(2) ?
C9 C8 H8 . . 119.5 ?
C7 C8 H8 . . 119.5 ?
C8 C9 C10 . . 119.2(2) ?
C8 C9 C13 . . 118.8(2) ?
C10 C9 C13 . . 121.8(2) ?
C9 C10 C11 . . 120.4(2) ?
C9 C10 H10 . . 119.8 ?
C11 C10 H10 . . 119.8 ?
C12 C11 C10 . . 120.1(2) ?
C12 C11 H11 . . 120.0 ?
C10 C11 H11 . . 120.0 ?
C11 C12 C7 . . 120.4(2) ?
C11 C12 H12 . . 119.8 ?
C7 C12 H12 . . 119.8 ?
O3 C13 N2 . . 121.6(2) ?
O3 C13 C9 . . 119.2(2) ?
N2 C13 C9 . . 119.2(2) ?
N2 C14 C15 . . 111.3(2) ?
N2 C14 H14A . . 109.4 ?
C15 C14 H14A . . 109.4 ?
N2 C14 H14B . . 109.4 ?
C15 C14 H14B . . 109.4 ?
H14A C14 H14B . . 108.0 ?
C16 C15 C14 . . 111.7(2) ?
C16 C15 H15A . . 109.3 ?
C14 C15 H15A . . 109.3 ?
C16 C15 H15B . . 109.3 ?
C14 C15 H15B . . 109.3 ?
H15A C15 H15B . . 107.9 ?
O4 C16 C17 . . 123.7(3) ?
O4 C16 C15 . . 122.3(3) ?
C17 C16 C15 . . 114.0(2) ?
C16 C17 C18 . . 110.4(2) ?
C16 C17 H17A . . 109.6 ?
C18 C17 H17A . . 109.6 ?
C16 C17 H17B . . 109.6 ?
C18 C17 H17B . . 109.6 ?
H17A C17 H17B . . 108.1 ?
N2 C18 C17 . . 110.5(2) ?
N2 C18 H18A . . 109.6 ?
C17 C18 H18A . . 109.6 ?
N2 C18 H18B . . 109.6 ?
C17 C18 H18B . . 109.6 ?
H18A C18 H18B . . 108.1 ?
C24 N3 C23 . . 126.11(19) ?
C24 N3 C19 . . 121.0(2) ?
C23 N3 C19 . . 112.53(19) ?
N3 C19 C20 . . 110.6(2) ?
N3 C19 H19A . . 109.5 ?
C20 C19 H19A . . 109.5 ?
N3 C19 H19B . . 109.5 ?
C20 C19 H19B . . 109.5 ?
H19A C19 H19B . . 108.1 ?
C21 C20 C19 . . 114.7(2) ?
C21 C20 H20A . . 108.6 ?
C19 C20 H20A . . 108.6 ?
C21 C20 H20B . . 108.6 ?
C19 C20 H20B . . 108.6 ?
H20A C20 H20B . . 107.6 ?
O5 C21 C20 . . 121.2(2) ?
O5 C21 C22 . . 122.1(2) ?
C20 C21 C22 . . 116.6(2) ?
C21 C22 C23 . . 113.4(2) ?
C21 C22 H22A . . 108.9 ?
C23 C22 H22A . . 108.9 ?
C21 C22 H22B . . 108.9 ?
C23 C22 H22B . . 108.9 ?
H22A C22 H22B . . 107.7 ?
N3 C23 C22 . . 110.4(2) ?
N3 C23 H23A . . 109.6 ?
C22 C23 H23A . . 109.6 ?
N3 C23 H23B . . 109.6 ?
C22 C23 H23B . . 109.6 ?
H23A C23 H23B . . 108.1 ?
O6 C24 N3 . . 123.1(2) ?
O6 C24 C25 . . 119.5(2) ?
N3 C24 C25 . . 117.4(2) ?
C30 C25 C26 . . 119.5(2) ?
C30 C25 C24 . . 119.0(2) ?
C26 C25 C24 . . 121.44(19) ?
C25 C26 C27 . . 121.3(2) ?
C25 C26 H26 . . 119.4 ?
C27 C26 H26 . . 119.4 ?
C28 C27 C26 . . 118.4(2) ?
C28 C27 C31 . . 121.8(2) ?
C26 C27 C31 . . 119.7(2) ?
C29 C28 C27 . . 120.4(2) ?
C29 C28 H28 . . 119.8 ?
C27 C28 H28 . . 119.8 ?
C28 C29 C30 . . 120.5(2) ?
C28 C29 H29 . . 119.7 ?
C30 C29 H29 . . 119.7 ?
C25 C30 C29 . . 119.9(2) ?
C25 C30 H30 . . 120.1 ?
C29 C30 H30 . . 120.1 ?
O7 C31 N4' . . 119.9(2) ?
O7 C31 N4 . . 119.9(2) ?
O7 C31 C27 . . 120.2(2) ?
N4' C31 C27 . . 119.9(2) ?
N4 C31 C27 . . 119.9(2) ?
C31 N4 C32 . . 123.9(2) ?
C31 N4 C36 . . 120.1(2) ?
C32 N4 C36 . . 109.7(3) ?
N4 C32 C33 . . 106.3(3) ?
N4 C32 H32A . . 110.5 ?
C33 C32 H32A . . 110.5 ?
N4 C32 H32B . . 110.5 ?
C33 C32 H32B . . 110.5 ?
H32A C32 H32B . . 108.7 ?
C34 C33 C32 . . 107.6(3) ?
C34 C33 H33A . . 110.2 ?
C32 C33 H33A . . 110.2 ?
C34 C33 H33B . . 110.2 ?
C32 C33 H33B . . 110.2 ?
H33A C33 H33B . . 108.5 ?
O8 C34 C33 . . 122.2(3) ?
O8 C34 C35 . . 121.2(3) ?
C33 C34 C35 . . 113.4(3) ?
C36 C35 C34 . . 108.4(3) ?
C36 C35 H35A . . 110.0 ?
C34 C35 H35A . . 110.0 ?
C36 C35 H35B . . 110.0 ?
C34 C35 H35B . . 110.0 ?
H35A C35 H35B . . 108.4 ?
N4 C36 C35 . . 107.2(3) ?
N4 C36 H36A . . 110.3 ?
C35 C36 H36A . . 110.3 ?
N4 C36 H36B . . 110.3 ?
C35 C36 H36B . . 110.3 ?
H36A C36 H36B . . 108.5 ?
C31 N4' C36' . . 117.8(3) ?
C31 N4' C32' . . 116.2(3) ?
C36' N4' C32' . . 104.0(5) ?
N4' C32' C33' . . 102.3(6) ?
N4' C32' H32C . . 111.3 ?
C33' C32' H32C . . 111.3 ?
N4' C32' H32D . . 111.3 ?
C33' C32' H32D . . 111.3 ?
H32C C32' H32D . . 109.2 ?
C32' C33' C34' . . 105.5(5) ?
C32' C33' H33C . . 110.6 ?
C34' C33' H33C . . 110.6 ?
C32' C33' H33D . . 110.6 ?
C34' C33' H33D . . 110.6 ?
H33C C33' H33D . . 108.8 ?
O8 C34' C35' . . 122.6(4) ?
O8 C34' C33' . . 120.7(4) ?
C35' C34' C33' . . 103.4(6) ?
C36' C35' C34' . . 103.0(5) ?
C36' C35' H35C . . 111.2 ?
C34' C35' H35C . . 111.2 ?
C36' C35' H35D . . 111.2 ?
C34' C35' H35D . . 111.2 ?
H35C C35' H35D . . 109.1 ?
N4' C36' C35' . . 101.6(5) ?
N4' C36' H36C . . 111.4 ?
C35' C36' H36C . . 111.4 ?
N4' C36' H36D . . 111.4 ?
C35' C36' H36D . . 111.4 ?
H36C C36' H36D . . 109.3 ?

loop_
_geom_bond_atom_site_label_1
_geom_bond_atom_site_label_2
_geom_bond_site_symmetry_2
_geom_bond_distance
_geom_bond_publ_flag
O1 C3 . 1.205(3) ?
O2 C6 . 1.236(3) ?
O3 C13 . 1.222(3) ?
O4 C16 . 1.207(3) ?
N1 C6 . 1.335(3) ?
N1 C5 . 1.449(3) ?
N1 C1 . 1.459(3) ?
N2 C13 . 1.335(3) ?
N2 C14 . 1.461(3) ?
N2 C18 . 1.467(3) ?
C1 C2 . 1.521(4) ?
C1 H1A . 0.9700 ?
C1 H1B . 0.9700 ?
C2 C3 . 1.484(4) ?
C2 H2A . 0.9700 ?
C2 H2B . 0.9700 ?
C3 C4 . 1.510(4) ?
C4 C5 . 1.509(4) ?
C4 H4A . 0.9700 ?
C4 H4B . 0.9700 ?
C5 H5A . 0.9700 ?
C5 H5B . 0.9700 ?
C6 C7 . 1.508(3) ?
C7 C12 . 1.382(3) ?
C7 C8 . 1.390(3) ?
C8 C9 . 1.381(3) ?
C8 H8 . 0.9300 ?
C9 C10 . 1.381(3) ?
C9 C13 . 1.501(3) ?
C10 C11 . 1.381(3) ?
C10 H10 . 0.9300 ?
C11 C12 . 1.378(3) ?
C11 H11 . 0.9300 ?
C12 H12 . 0.9300 ?
C14 C15 . 1.516(4) ?
C14 H14A . 0.9700 ?
C14 H14B . 0.9700 ?
C15 C16 . 1.504(4) ?
C15 H15A . 0.9700 ?
C15 H15B . 0.9700 ?
C16 C17 . 1.495(4) ?
C17 C18 . 1.530(4) ?
C17 H17A . 0.9700 ?
C17 H17B . 0.9700 ?
C18 H18A . 0.9700 ?
C18 H18B . 0.9700 ?
O5 C21 . 1.208(3) ?
O6 C24 . 1.230(3) ?
O7 C31 . 1.202(3) ?
O8 C34' . 1.210(3) ?
O8 C34 . 1.210(3) ?
N3 C24 . 1.339(3) ?
N3 C23 . 1.446(3) ?
N3 C19 . 1.456(3) ?
C19 C20 . 1.514(4) ?
C19 H19A . 0.9700 ?
C19 H19B . 0.9700 ?
C20 C21 . 1.481(3) ?
C20 H20A . 0.9700 ?
C20 H20B . 0.9700 ?
C21 C22 . 1.504(3) ?
C22 C23 . 1.510(4) ?
C22 H22A . 0.9700 ?
C22 H22B . 0.9700 ?
C23 H23A . 0.9700 ?
C23 H23B . 0.9700 ?
C24 C25 . 1.509(3) ?
C25 C30 . 1.375(3) ?
C25 C26 . 1.379(3) ?
C26 C27 . 1.389(3) ?
C26 H26 . 0.9300 ?
C27 C28 . 1.382(3) ?
C27 C31 . 1.504(3) ?
C28 C29 . 1.377(4) ?
C28 H28 . 0.9300 ?
C29 C30 . 1.379(3) ?
C29 H29 . 0.9300 ?
C30 H30 . 0.9300 ?
C31 N4' . 1.324(3) ?
C31 N4 . 1.324(3) ?
N4 C32 . 1.476(3) ?
N4 C36 . 1.509(3) ?
C32 C33 . 1.513(4) ?
C32 H32A . 0.9700 ?
C32 H32B . 0.9700 ?
C33 C34 . 1.505(4) ?
C33 H33A . 0.9700 ?
C33 H33B . 0.9700 ?
C34 C35 . 1.534(4) ?
C35 C36 . 1.517(4) ?
C35 H35A . 0.9700 ?
C35 H35B . 0.9700 ?
C36 H36A . 0.9700 ?
C36 H36B . 0.9700 ?
N4' C36' . 1.471(5) ?
N4' C32' . 1.524(4) ?
C32' C33' . 1.522(5) ?
C32' H32C . 0.9700 ?
C32' H32D . 0.9700 ?
C33' C34' . 1.532(5) ?
C33' H33C . 0.9700 ?
C33' H33D . 0.9700 ?
C34' C35' . 1.526(5) ?
C35' C36' . 1.509(5) ?
C35' H35C . 0.9700 ?
C35' H35D . 0.9700 ?
C36' H36C . 0.9700 ?
C36' H36D . 0.9700 ?

loop_
_geom_hbond_atom_site_label_D
_geom_hbond_atom_site_label_H
_geom_hbond_atom_site_label_A
_geom_hbond_site_symmetry_A
_geom_hbond_distance_DH
_geom_hbond_distance_HA
_geom_hbond_distance_DA
_geom_hbond_angle_DHA
C4 H4b O1 2_556 0.97 2.58 3.383(4) 141
C22 H22b O5 2_666 0.97 2.44 3.295(4) 146
C35 H35b O8 2_557 0.97 2.55 3.297(5) 134

loop_
_geom_torsion_atom_site_label_1
_geom_torsion_atom_site_label_2
_geom_torsion_atom_site_label_3
_geom_torsion_atom_site_label_4
_geom_torsion_site_symmetry_1
_geom_torsion_site_symmetry_2
_geom_torsion_site_symmetry_3
_geom_torsion_site_symmetry_4
_geom_torsion
_geom_torsion_publ_flag
C6 N1 C1 C2 . . . . -115.3(2) ?
C5 N1 C1 C2 . . . . 60.0(3) ?
N1 C1 C2 C3 . . . . -46.9(3) ?
C1 C2 C3 O1 . . . . -145.0(3) ?
C1 C2 C3 C4 . . . . 38.2(3) ?
O1 C3 C4 C5 . . . . 144.0(3) ?
C2 C3 C4 C5 . . . . -39.2(3) ?
C6 N1 C5 C4 . . . . 112.9(3) ?
C1 N1 C5 C4 . . . . -62.0(3) ?
C3 C4 C5 N1 . . . . 49.6(3) ?
C5 N1 C6 O2 . . . . -178.9(2) ?
C1 N1 C6 O2 . . . . -4.4(3) ?
C5 N1 C6 C7 . . . . 1.0(3) ?
C1 N1 C6 C7 . . . . 175.6(2) ?
O2 C6 C7 C12 . . . . -70.4(3) ?
N1 C6 C7 C12 . . . . 109.7(2) ?
O2 C6 C7 C8 . . . . 107.0(3) ?
N1 C6 C7 C8 . . . . -72.9(3) ?
C12 C7 C8 C9 . . . . 1.9(3) ?
C6 C7 C8 C9 . . . . -175.5(2) ?
C7 C8 C9 C10 . . . . -2.4(3) ?
C7 C8 C9 C13 . . . . -176.9(2) ?
C8 C9 C10 C11 . . . . 0.7(3) ?
C13 C9 C10 C11 . . . . 175.0(2) ?
C9 C10 C11 C12 . . . . 1.5(4) ?
C10 C11 C12 C7 . . . . -1.9(4) ?
C8 C7 C12 C11 . . . . 0.3(3) ?
C6 C7 C12 C11 . . . . 177.7(2) ?
C14 N2 C13 O3 . . . . -175.3(3) ?
C18 N2 C13 O3 . . . . 4.9(4) ?
C14 N2 C13 C9 . . . . 3.8(4) ?
C18 N2 C13 C9 . . . . -176.1(2) ?
C8 C9 C13 O3 . . . . 60.7(3) ?
C10 C9 C13 O3 . . . . -113.7(3) ?
C8 C9 C13 N2 . . . . -118.4(3) ?
C10 C9 C13 N2 . . . . 67.2(3) ?
C13 N2 C14 C15 . . . . 123.8(3) ?
C18 N2 C14 C15 . . . . -56.4(3) ?
N2 C14 C15 C16 . . . . 50.7(3) ?
C14 C15 C16 O4 . . . . 129.6(3) ?
C14 C15 C16 C17 . . . . -49.9(3) ?
O4 C16 C17 C18 . . . . -128.2(3) ?
C15 C16 C17 C18 . . . . 51.3(3) ?
C13 N2 C18 C17 . . . . -122.2(3) ?
C14 N2 C18 C17 . . . . 58.0(3) ?
C16 C17 C18 N2 . . . . -53.9(3) ?
C24 N3 C19 C20 . . . . 113.6(2) ?
C23 N3 C19 C20 . . . . -60.3(3) ?
N3 C19 C20 C21 . . . . 45.5(3) ?
C19 C20 C21 O5 . . . . 148.6(3) ?
C19 C20 C21 C22 . . . . -35.2(3) ?
O5 C21 C22 C23 . . . . -147.1(3) ?
C20 C21 C22 C23 . . . . 36.7(3) ?
C24 N3 C23 C22 . . . . -111.1(3) ?
C19 N3 C23 C22 . . . . 62.4(3) ?
C21 C22 C23 N3 . . . . -48.9(3) ?
C23 N3 C24 O6 . . . . 178.1(2) ?
C19 N3 C24 O6 . . . . 5.1(4) ?
C23 N3 C24 C25 . . . . -2.1(3) ?
C19 N3 C24 C25 . . . . -175.1(2) ?
O6 C24 C25 C30 . . . . 71.4(3) ?
N3 C24 C25 C30 . . . . -108.4(3) ?
O6 C24 C25 C26 . . . . -105.7(3) ?
N3 C24 C25 C26 . . . . 74.5(3) ?
C30 C25 C26 C27 . . . . -0.2(3) ?
C24 C25 C26 C27 . . . . 176.9(2) ?
C25 C26 C27 C28 . . . . 0.8(3) ?
C25 C26 C27 C31 . . . . 176.0(2) ?
C26 C27 C28 C29 . . . . -0.6(4) ?
C31 C27 C28 C29 . . . . -175.6(2) ?
C27 C28 C29 C30 . . . . -0.3(4) ?
C26 C25 C30 C29 . . . . -0.7(4) ?
C24 C25 C30 C29 . . . . -177.9(2) ?
C28 C29 C30 C25 . . . . 1.0(4) ?
C28 C27 C31 O7 . . . . 94.2(3) ?
C26 C27 C31 O7 . . . . -80.7(3) ?
C28 C27 C31 N4' . . . . -86.9(3) ?
C26 C27 C31 N4' . . . . 98.2(3) ?
C28 C27 C31 N4 . . . . -86.9(3) ?
C26 C27 C31 N4 . . . . 98.2(3) ?
O7 C31 N4 C32 . . . . 162.4(3) ?
C27 C31 N4 C32 . . . . -16.6(5) ?
O7 C31 N4 C36 . . . . 13.3(5) ?
C27 C31 N4 C36 . . . . -165.6(3) ?
C31 N4 C32 C33 . . . . 138.5(4) ?
C36 N4 C32 C33 . . . . -69.7(4) ?
N4 C32 C33 C34 . . . . 62.4(5) ?
C32 C33 C34 O8 . . . . 142.8(4) ?
C32 C33 C34 C35 . . . . -57.2(5) ?
O8 C34 C35 C36 . . . . -145.0(4) ?
C33 C34 C35 C36 . . . . 54.7(5) ?
C31 N4 C36 C35 . . . . -139.9(3) ?
C32 N4 C36 C35 . . . . 67.1(4) ?
C34 C35 C36 N4 . . . . -56.5(4) ?
O7 C31 N4' C36' . . . . -24.0(6) ?
C27 C31 N4' C36' . . . . 157.1(5) ?
O7 C31 N4' C32' . . . . -148.4(4) ?
C27 C31 N4' C32' . . . . 32.7(5) ?
C31 N4' C32' C33' . . . . -155.4(4) ?
C36' N4' C32' C33' . . . . 73.5(6) ?
N4' C32' C33' C34' . . . . -68.4(8) ?
C32' C33' C34' O8 . . . . -149.6(5) ?
C32' C33' C34' C35' . . . . 68.6(8) ?
O8 C34' C35' C36' . . . . 148.0(5) ?
C33' C34' C35' C36' . . . . -71.1(7) ?
C31 N4' C36' C35' . . . . 152.4(5) ?
C32' N4' C36' C35' . . . . -77.4(7) ?
C34' C35' C36' N4' . . . . 75.8(8) ?
